data_1525780
loop_
_publ_author_name
'Choe Wonyoung'
'Miller, G.J.'
'Levin, E.M.'

_publ_section_title
;
 Crystal structure and magnetism of Gd2 Mg Ge2
;
_journal_name_full 'Journal of Alloys Compd.'
_journal_page_first 121
_journal_page_last 130
_journal_volume 329
_journal_year 2001
_chemical_formula_sum 'Gd2 Ge2 Mg'
_chemical_name_systematic 'Gd2 Mg Ge2'
_space_group_IT_number 127
_symmetry_space_group_name_Hall '-P 4 2ab'
_symmetry_space_group_name_H-M 'P 4/m b m'
_cell_angle_alpha 90
_cell_angle_beta 90
_cell_angle_gamma 90
_cell_formula_units_Z 2
_cell_length_a 7.291
_cell_length_b 7.291
_cell_length_c 4.2826
_cell_volume 227.657
_citation_journal_id_ASTM JALCEU
_cod_data_source_file ChoeWonyoung_JALCEU_2001_1332.cif
_cod_data_source_block Gd2Ge2Mg1
_cod_original_cell_volume 227.6574
_cod_original_formula_sum 'Gd2 Ge2 Mg1'
_cod_database_code 1525780

loop_
_symmetry_equiv_pos_as_xyz
x,y,z
-y,x,z
-x,-y,z
y,-x,z
x+1/2,-y+1/2,-z
y+1/2,x+1/2,-z
-x+1/2,y+1/2,-z
-y+1/2,-x+1/2,-z
-x,-y,-z
y,-x,-z
x,y,-z
-y,x,-z
-x-1/2,y-1/2,z
-y-1/2,-x-1/2,z
x-1/2,-y-1/2,z
y-1/2,x-1/2,z

loop_
_atom_site_label
_atom_site_type_symbol
_atom_site_fract_x
_atom_site_fract_y
_atom_site_fract_z
_atom_site_occupancy
_atom_site_U_iso_or_equiv
Ge1 Ge 0.12245 0.62245 0.5 1 0.0
Mg1 Mg 0 0 0.5 1 0.0
Gd1 Gd 0.17746 0.32254 0 1 0.0
